data_2203100
loop_
_publ_author_name
'Blake, Alexander J.'
'Caltagirone, Claudia'
'Lippolis, Vito'
'Schr\"oder, Martin'
'Wilson, Claire'

_publ_section_title
;
 (Ferrocenylmethyl)trimethylammonium triiodide
;
_journal_issue 1
_journal_name_full 'Acta Crystallographica Section E'
_journal_page_first m20
_journal_page_last m21
_journal_paper_doi 10.1107/S1600536803026084
_journal_volume 60
_journal_year 2004
_chemical_formula_iupac '[Fe (C5 H5) (C9 H15 N)] I3'
_chemical_formula_moiety 'C14 H20 Fe N + , I3 -'
_chemical_formula_sum 'C14 H20 Fe I3 N'
_chemical_formula_weight 638.86
_chemical_name_systematic
;
(Ferrocenylmethyl)trimethylammonium triiodide
;
_space_group_IT_number 14
_symmetry_cell_setting monoclinic
_symmetry_space_group_name_Hall '-P 2yn'
_symmetry_space_group_name_H-M 'P 1 21/n 1'
_atom_sites_solution_hydrogens geom
_atom_sites_solution_primary direct
_atom_sites_solution_secondary difmap
_audit_creation_method SHELXL97
_cell_angle_alpha 90
_cell_angle_beta 91.638(2)
_cell_angle_gamma 90
_cell_formula_units_Z 4
_cell_length_a 11.6959(9)
_cell_length_b 10.6136(9)
_cell_length_c 15.3474(12)
_cell_measurement_reflns_used 7671
_cell_measurement_temperature 150(2)
_cell_measurement_theta_max 27.6
_cell_measurement_theta_min 2.3
_cell_volume 1904.4(3)
_computing_cell_refinement 'SAINT (Bruker, 2002)'
_computing_data_collection 'SMART (Bruker, 2001)'
_computing_data_reduction 'SAINT and SHELXTL (Bruker, 2001)'
_computing_molecular_graphics 'ORTEP-3 for Windows (Farrugia, 1997)'
_computing_publication_material 'enCIFer (CCDC, 2003) and PLATON (Spek, 2003)'
_computing_structure_refinement 'SHELXL97 (Sheldrick, 1997)'
_computing_structure_solution 'SHELXS97 (Sheldrick, 1997)'
_diffrn_ambient_temperature 150(2)
_diffrn_measured_fraction_theta_full 0.992
_diffrn_measured_fraction_theta_max 0.991
_diffrn_measurement_device_type 'Bruker SMART APEX CCD area-detector'
_diffrn_measurement_method \w
_diffrn_radiation_monochromator graphite
_diffrn_radiation_type MoK\a
_diffrn_radiation_wavelength 0.71073
_diffrn_reflns_av_R_equivalents 0.019
_diffrn_reflns_av_sigmaI/netI 0.020
_diffrn_reflns_limit_h_max 14
_diffrn_reflns_limit_h_min -15
_diffrn_reflns_limit_k_max 12
_diffrn_reflns_limit_k_min -13
_diffrn_reflns_limit_l_max 19
_diffrn_reflns_limit_l_min -20
_diffrn_reflns_number 13480
_diffrn_reflns_theta_full 27.50
_diffrn_reflns_theta_max 27.62
_diffrn_reflns_theta_min 2.33
_diffrn_standards_decay_% 0
_diffrn_standards_number 0
_exptl_absorpt_coefficient_mu 5.644
_exptl_absorpt_correction_T_max 0.180
_exptl_absorpt_correction_T_min 0.064
_exptl_absorpt_correction_type multi-scan
_exptl_absorpt_process_details '(SADABS; Bruker, 2001)'
_exptl_crystal_colour red
_exptl_crystal_density_diffrn 2.228
_exptl_crystal_density_meas ?
_exptl_crystal_density_method .
_exptl_crystal_description block
_exptl_crystal_F_000 1184
_exptl_crystal_size_max 0.50
_exptl_crystal_size_mid 0.36
_exptl_crystal_size_min 0.30
_refine_diff_density_max 1.08
_refine_diff_density_min -1.18
_refine_ls_extinction_coef 0.00106(8)
_refine_ls_extinction_expression Fc^*^=kFc[1+0.001xFc^2^\l^3^/sin(2\q)]^-1/4^
_refine_ls_extinction_method 'SHELXL97 (Sheldrick, 1997)'
_refine_ls_goodness_of_fit_ref 1.09
_refine_ls_hydrogen_treatment constr
_refine_ls_matrix_type full
_refine_ls_number_parameters 173
_refine_ls_number_reflns 4393
_refine_ls_number_restraints 113
_refine_ls_restrained_S_all 1.08
_refine_ls_R_factor_all 0.030
_refine_ls_R_factor_gt 0.026
_refine_ls_shift/su_max 0.001
_refine_ls_shift/su_mean 0.000
_refine_ls_structure_factor_coef Fsqd
_refine_ls_weighting_details 'calc w = 1/[\s^2^(Fo^2^)+(0.029P)^2^+2.356P] where P=(Fo^2^+2Fc^2^)/3'
_refine_ls_weighting_scheme calc
_refine_ls_wR_factor_gt 0.061
_refine_ls_wR_factor_ref 0.062
_reflns_number_gt 3925
_reflns_number_total 4393
_reflns_threshold_expression I>2\s(I)
_cod_data_source_file om6194.cif
_cod_data_source_block I
_cod_depositor_comments
;
The following automatic conversions were performed:
'_geom_angle_publ_flag' value 'Yes' changed to 'yes' according to
'/home/saulius/struct/CIF-dictionaries/cif_core.dic' dictionary named
'cif_core.dic' version 2.4.1 from 2010-06-29.

'_geom_bond_publ_flag'
value 'Yes' changed to 'yes' according to
'/home/saulius/struct/CIF-dictionaries/cif_core.dic' dictionary named
'cif_core.dic' version 2.4.1 from 2010-06-29 (2 times).

Automatic conversion script
Id: cif_fix_enum 1527 2010-12-29 10:47:43Z saulius 

The following automatic conversions were performed:

'_geom_bond_publ_flag' value 'Yes' changed to 'yes' according to
/home/saulius/struct/CIF-dictionaries/cif_core.dic dictionary named
'cif_core.dic' version 2.4.1 from 2010-06-29 (2
times).

'_geom_angle_publ_flag' value 'Yes' changed to 'yes'
according to /home/saulius/struct/CIF-dictionaries/cif_core.dic
dictionary named 'cif_core.dic' version 2.4.1 from 2010-06-29.

Automatic conversion script
Id: cif_fix_values 1715 2011-07-08 13:25:40Z adriana 
;
_cod_original_sg_symbol_H-M P21/n
_cod_database_code 2203100
_cod_database_fobs_code 2203100

loop_
_symmetry_equiv_pos_as_xyz
'x, y, z'
'-x+1/2, y+1/2, -z+1/2'
'-x, -y, -z'
'x-1/2, -y-1/2, z-1/2'

loop_
_atom_site_label
_atom_site_fract_x
_atom_site_fract_y
_atom_site_fract_z
_atom_site_U_iso_or_equiv
_atom_site_adp_type
_atom_site_calc_flag
_atom_site_refinement_flags
_atom_site_occupancy
_atom_site_type_symbol
Fe 0.57586(4) 0.41067(4) 0.25079(2) 0.01770(10) Uani d U 1 Fe
C1 0.4474(3) 0.3846(3) 0.16064(17) 0.0184(6) Uani d U 1 C
C2 0.5574(3) 0.3775(3) 0.12134(18) 0.0235(6) Uani d U 1 C
H2 0.5886 0.3037 0.0892 0.028 Uiso calc R 1 H
C3 0.6139(3) 0.4952(3) 0.1362(2) 0.0287(7) Uani d U 1 C
H3 0.6922 0.5178 0.1170 0.034 Uiso calc R 1 H
C4 0.5408(3) 0.5734(3) 0.1841(2) 0.0315(7) Uani d U 1 C
H4 0.5592 0.6605 0.2050 0.038 Uiso calc R 1 H
C5 0.4381(3) 0.5074(3) 0.1987(2) 0.0243(6) Uani d U 1 C
H5 0.3716 0.5396 0.2317 0.029 Uiso calc R 1 H
C6 0.5635(3) 0.2764(4) 0.3459(2) 0.0351(8) Uani d U 1 C
H6 0.5019 0.2116 0.3500 0.042 Uiso calc R 1 H
C7 0.6673(3) 0.2630(4) 0.3009(2) 0.0371(8) Uani d U 1 C
H7 0.6908 0.1867 0.2676 0.044 Uiso calc R 1 H
C8 0.7307(3) 0.3744(4) 0.3096(2) 0.0387(9) Uani d U 1 C
H8 0.8074 0.3913 0.2848 0.046 Uiso calc R 1 H
C9 0.6666(3) 0.4582(4) 0.3613(2) 0.0403(9) Uani d U 1 C
H9 0.6899 0.5454 0.3790 0.048 Uiso calc R 1 H
C10 0.5626(3) 0.3968(4) 0.3829(2) 0.0384(9) Uani d U 1 C
H10 0.5003 0.4333 0.4184 0.046 Uiso calc R 1 H
N12 0.2867(2) 0.2681(3) 0.08344(16) 0.0237(6) Uani d U 1 N
C11 0.3607(3) 0.2830(3) 0.16649(18) 0.0217(6) Uani d U 1 C
H11A 0.3105 0.3013 0.2158 0.026 Uiso calc R 1 H
H11B 0.4002 0.2023 0.1791 0.026 Uiso calc R 1 H
C13 0.1944(3) 0.1737(3) 0.1018(2) 0.0315(8) Uani d U 1 C
H13A 0.1455 0.1623 0.0494 0.047 Uiso calc R 1 H
H13B 0.1481 0.2044 0.1496 0.047 Uiso calc R 1 H
H13C 0.2294 0.0929 0.1182 0.047 Uiso calc R 1 H
C14 0.3576(3) 0.2202(4) 0.0107(2) 0.0369(8) Uani d U 1 C
H14A 0.3095 0.2109 -0.0422 0.055 Uiso calc R 1 H
H14B 0.3904 0.1382 0.0269 0.055 Uiso calc R 1 H
H14C 0.4194 0.2800 -0.0001 0.055 Uiso calc R 1 H
C15 0.2323(3) 0.3907(3) 0.0578(2) 0.0311(8) Uani d U 1 C
H15A 0.1853 0.3790 0.0046 0.047 Uiso calc R 1 H
H15B 0.2919 0.4533 0.0474 0.047 Uiso calc R 1 H
H15C 0.1839 0.4200 0.1049 0.047 Uiso calc R 1 H
I1 0.57558(2) 0.08364(2) -0.202225(17) 0.03604(8) Uani d U 1 I
I2 0.733082(18) 0.20712(2) -0.070191(13) 0.02773(7) Uani d U 1 I
I3 0.88581(2) 0.31936(3) 0.057543(16) 0.03910(8) Uani d U 1 I

loop_
_atom_site_aniso_label
_atom_site_aniso_U_11
_atom_site_aniso_U_22
_atom_site_aniso_U_33
_atom_site_aniso_U_12
_atom_site_aniso_U_13
_atom_site_aniso_U_23
Fe 0.0160(2) 0.0243(2) 0.01252(18) 0.00239(16) -0.00494(15) -0.00021(15)
C1 0.0202(14) 0.0222(14) 0.0125(12) 0.0032(11) -0.0050(10) 0.0003(11)
C2 0.0229(15) 0.0344(17) 0.0131(12) 0.0061(13) -0.0025(11) -0.0013(12)
C3 0.0256(16) 0.0373(19) 0.0231(14) -0.0037(14) -0.0033(12) 0.0122(13)
C4 0.0332(18) 0.0236(16) 0.0369(17) 0.0002(14) -0.0115(15) 0.0073(13)
C5 0.0225(15) 0.0246(16) 0.0254(14) 0.0071(12) -0.0079(12) -0.0042(12)
C6 0.0342(18) 0.046(2) 0.0243(15) -0.0063(16) -0.0121(14) 0.0163(14)
C7 0.039(2) 0.043(2) 0.0280(16) 0.0157(16) -0.0131(15) 0.0068(15)
C8 0.0179(15) 0.071(3) 0.0267(16) 0.0015(16) -0.0113(13) 0.0154(17)
C9 0.046(2) 0.051(2) 0.0229(15) -0.0084(18) -0.0211(15) -0.0014(15)
C10 0.0369(19) 0.063(2) 0.0146(13) 0.0048(18) -0.0078(13) 0.0006(15)
N12 0.0231(13) 0.0286(14) 0.0187(12) -0.0020(11) -0.0121(10) 0.0032(10)
C11 0.0234(15) 0.0271(16) 0.0140(12) 0.0001(12) -0.0095(11) 0.0021(11)
C13 0.0296(18) 0.0293(17) 0.0346(17) -0.0066(14) -0.0161(14) 0.0049(14)
C14 0.043(2) 0.048(2) 0.0186(15) -0.0024(18) -0.0062(14) -0.0087(14)
C15 0.0320(18) 0.0308(18) 0.0296(16) 0.0018(14) -0.0149(14) 0.0120(14)
I1 0.02726(13) 0.03188(13) 0.04844(15) 0.00596(9) -0.00824(10) 0.00393(10)
I2 0.02294(11) 0.02951(12) 0.03092(12) 0.00938(8) 0.00389(8) 0.00381(8)
I3 0.02922(13) 0.04378(15) 0.04403(14) 0.00875(10) -0.00385(10) -0.00688(11)

loop_
_atom_type_symbol
_atom_type_description
_atom_type_scat_dispersion_real
_atom_type_scat_dispersion_imag
_atom_type_scat_source
C C 0.0033 0.0016 'International Tables Vol C Tables 4.2.6.8 and 6.1.1.4'
H H 0.0000 0.0000 'International Tables Vol C Tables 4.2.6.8 and 6.1.1.4'
N N 0.0061 0.0033 'International Tables Vol C Tables 4.2.6.8 and 6.1.1.4'
O O 0.0106 0.0060 'International Tables Vol C Tables 4.2.6.8 and 6.1.1.4'
Fe Fe 0.3463 0.8444 'International Tables Vol C Tables 4.2.6.8 and 6.1.1.4'
I I -0.4742 1.8119 'International Tables Vol C Tables 4.2.6.8 and 6.1.1.4'

loop_
_geom_angle_atom_site_label_1
_geom_angle_atom_site_label_2
_geom_angle_atom_site_label_3
_geom_angle
_geom_angle_publ_flag
C2 Fe C1 41.56(12) ?
C2 Fe C3 41.22(14) ?
C1 Fe C3 69.33(12) ?
C2 Fe C7 106.07(14) ?
C1 Fe C7 121.51(14) ?
C3 Fe C7 122.72(15) ?
C2 Fe C8 118.07(14) ?
C1 Fe C8 155.05(15) ?
C3 Fe C8 104.64(14) ?
C7 Fe C8 40.22(17) ?
C2 Fe C9 153.98(15) ?
C1 Fe C9 163.23(15) ?
C3 Fe C9 119.26(15) ?
C7 Fe C9 67.72(16) ?
C8 Fe C9 40.80(17) ?
C2 Fe C4 68.96(14) ?
C1 Fe C4 68.90(13) ?
C3 Fe C4 40.52(15) ?
C7 Fe C4 159.33(16) ?
C8 Fe C4 123.00(16) ?
C9 Fe C4 107.45(16) ?
C2 Fe C10 162.37(15) ?
C1 Fe C10 126.19(14) ?
C3 Fe C10 156.07(16) ?
C7 Fe C10 67.90(16) ?
C8 Fe C10 68.80(15) ?
C9 Fe C10 40.91(16) ?
C4 Fe C10 122.56(16) ?
C2 Fe C6 124.81(15) ?
C1 Fe C6 108.95(13) ?
C3 Fe C6 160.81(16) ?
C7 Fe C6 40.72(15) ?
C8 Fe C6 68.45(15) ?
C9 Fe C6 67.96(16) ?
C4 Fe C6 158.14(16) ?
C10 Fe C6 39.99(16) ?
C2 Fe C5 69.17(12) ?
C1 Fe C5 41.08(12) ?
C3 Fe C5 68.38(13) ?
C7 Fe C5 158.42(15) ?
C8 Fe C5 160.89(16) ?
C9 Fe C5 125.76(15) ?
C4 Fe C5 40.40(14) ?
C10 Fe C5 109.96(14) ?
C6 Fe C5 123.70(14) ?
C5 C1 C2 107.4(3) ?
C5 C1 C11 125.1(3) ?
C2 C1 C11 127.4(3) ?
C5 C1 Fe 70.28(16) ?
C2 C1 Fe 68.91(16) ?
C11 C1 Fe 123.41(19) ?
C3 C2 C1 107.5(3) ?
C3 C2 Fe 69.81(17) ?
C1 C2 Fe 69.54(15) ?
C3 C2 H2 126.2 ?
C1 C2 H2 126.2 ?
Fe C2 H2 126.2 ?
C4 C3 C2 108.3(3) ?
C4 C3 Fe 70.08(19) ?
C2 C3 Fe 68.97(17) ?
C4 C3 H3 125.9 ?
C2 C3 H3 125.9 ?
Fe C3 H3 125.9 ?
C3 C4 C5 108.7(3) ?
C3 C4 Fe 69.40(19) ?
C5 C4 Fe 70.18(18) ?
C3 C4 H4 125.6 ?
C5 C4 H4 125.6 ?
Fe C4 H4 125.6 ?
C4 C5 C1 108.1(3) ?
C4 C5 Fe 69.42(18) ?
C1 C5 Fe 68.65(16) ?
C4 C5 H5 125.9 ?
C1 C5 H5 125.9 ?
Fe C5 H5 125.9 ?
C10 C6 C7 107.8(3) ?
C10 C6 Fe 69.9(2) ?
C7 C6 Fe 69.2(2) ?
C10 C6 H6 126.1 ?
C7 C6 H6 126.1 ?
Fe C6 H6 126.1 ?
C8 C7 C6 109.1(4) ?
C8 C7 Fe 69.9(2) ?
C6 C7 Fe 70.1(2) ?
C8 C7 H7 125.5 ?
C6 C7 H7 125.5 ?
Fe C7 H7 125.5 ?
C7 C8 C9 107.2(3) ?
C7 C8 Fe 69.85(19) ?
C9 C8 Fe 69.65(19) ?
C7 C8 H8 126.4 ?
C9 C8 H8 126.4 ?
Fe C8 H8 126.4 ?
C8 C9 C10 108.1(4) ?
C8 C9 Fe 69.55(19) ?
C10 C9 Fe 69.76(19) ?
C8 C9 H9 125.9 ?
C10 C9 H9 125.9 ?
Fe C9 H9 125.9 ?
C6 C10 C9 107.8(4) ?
C6 C10 Fe 70.16(19) ?
C9 C10 Fe 69.33(19) ?
C6 C10 H10 126.1 ?
C9 C10 H10 126.1 ?
Fe C10 H10 126.1 ?
C15 N12 C14 109.9(3) ?
C15 N12 C13 109.0(3) ?
C14 N12 C13 109.2(3) ?
C15 N12 C11 110.8(2) ?
C14 N12 C11 110.1(2) ?
C13 N12 C11 107.8(2) ?
C1 C11 N12 113.3(2) ?
C1 C11 H11A 108.9 ?
N12 C11 H11A 108.9 ?
C1 C11 H11B 108.9 ?
N12 C11 H11B 108.9 ?
H11A C11 H11B 107.7 ?
N12 C13 H13A 109.5 ?
N12 C13 H13B 109.5 ?
H13A C13 H13B 109.5 ?
N12 C13 H13C 109.5 ?
H13A C13 H13C 109.5 ?
H13B C13 H13C 109.5 ?
N12 C14 H14A 109.5 ?
N12 C14 H14B 109.5 ?
H14A C14 H14B 109.5 ?
N12 C14 H14C 109.5 ?
H14A C14 H14C 109.5 ?
H14B C14 H14C 109.5 ?
N12 C15 H15A 109.5 ?
N12 C15 H15B 109.5 ?
H15A C15 H15B 109.5 ?
N12 C15 H15C 109.5 ?
H15A C15 H15C 109.5 ?
H15B C15 H15C 109.5 ?
I1 I2 I3 178.600(10) yes

loop_
_geom_bond_atom_site_label_1
_geom_bond_atom_site_label_2
_geom_bond_distance
_geom_bond_publ_flag
Fe C1 2.032(3) ?
Fe C2 2.023(3) ?
Fe C3 2.034(3) ?
Fe C4 2.043(3) ?
Fe C5 2.053(3) ?
Fe C6 2.048(3) ?
Fe C7 2.036(3) ?
Fe C8 2.037(3) ?
Fe C9 2.038(3) ?
Fe C10 2.044(3) ?
C1 C2 1.438(4) ?
C2 C3 1.428(5) ?
C2 H2 1.0000 ?
C3 C4 1.412(5) ?
C3 H3 1.0000 ?
C4 C5 1.415(5) ?
C4 H4 1.0000 ?
C5 H5 1.0000 ?
C5 C1 1.433(4) ?
C6 C7 1.421(5) ?
C6 H6 1.0000 ?
C7 C8 1.400(6) ?
C7 H7 1.0000 ?
C8 C9 1.420(6) ?
C8 H8 1.0000 ?
C9 C10 1.427(6) ?
C9 H9 1.0000 ?
C10 H10 1.0000 ?
C10 C6 1.399(6) ?
C1 C11 1.486(4) ?
C11 H11A 0.9900 ?
C11 H11B 0.9900 ?
C11 N12 1.528(3) ?
N12 C15 1.496(4) ?
N12 C14 1.499(4) ?
N12 C13 1.505(4) ?
C13 H13A 0.9800 ?
C13 H13B 0.9800 ?
C13 H13C 0.9800 ?
C14 H14A 0.9800 ?
C14 H14B 0.9800 ?
C14 H14C 0.9800 ?
C15 H15A 0.9800 ?
C15 H15B 0.9800 ?
C15 H15C 0.9800 ?
I1 I2 3.0006(4) yes
I2 I3 2.8728(4) yes

loop_
_geom_contact_atom_site_label_1
_geom_contact_atom_site_label_2
_geom_contact_distance
_geom_contact_site_symmetry_2
_geom_contact_publ_flag
I3 C15 3.791(3) 3_665 no
I1 H4 3.14 3_665 no
I1 H8 3.15 4_565 no
I1 H11A 3.29 4_665 no
I1 H11B 3.07 3_655 no
I1 H13B 3.33 4_665 no
I1 H13C 3.19 3_655 no
I1 H15C 3.25 4_665 no
I2 H2 3.18 . no
I2 H13C 3.30 3_655 no
I3 H3 3.24 . no
I3 H9 3.20 2_645 no

loop_
_geom_torsion_atom_site_label_1
_geom_torsion_atom_site_label_2
_geom_torsion_atom_site_label_3
_geom_torsion_atom_site_label_4
_geom_torsion
C5 C1 C11 N12 102.1(3)
C2 C1 C11 N12 -81.8(4)
C15 N12 C11 C1 -54.2(4)
C14 N12 C11 C1 67.6(3)
C13 N12 C11 C1 -173.4(3)
